data_4107280
loop_
_publ_author_name
'Petra Rzepecki'
'Katrin Hochd\"orffer'
'Torsten Schaller'
'Jan Zienau'
'Klaus Harms'
'Christian Ochsenfeld'
'Xiulan Xie'
'Thomas Schrader'

_publ_contact_author 'Harms, Klaus'
_publ_contact_author_email harms@chemie.uni-marburg.de
_publ_section_title
;
 Hierarchical Self-Assembly of Aminopyrazole Peptides into Nanorosettes in
 Water
;
_journal_name_full 'Journal of the American Chemical Society'
_journal_page_first 586
_journal_page_last 591
_journal_paper_doi 10.1021/ja0744807
_journal_volume 130
_journal_year 2008
_chemical_absolute_configuration rm
_chemical_formula_moiety 'C27 H44 N9 O9, C2F3O2, 3(C4 H10 O)'
_chemical_formula_sum 'C41 H74 F3 N9 O14'
_chemical_formula_weight 974.09
_chemical_name_systematic
;
 ?
;
_space_group_IT_number 155
_symmetry_cell_setting trigonal
_symmetry_space_group_name_Hall 'R 3 2"'
_symmetry_space_group_name_H-M 'R 3 2 :H'
_atom_sites_solution_hydrogens geom
_atom_sites_solution_primary direct
_atom_sites_solution_secondary difmap
_audit_creation_date 2007-02-28T16:01:14-00:00
_audit_creation_method 'WinGX routine CIF_UPDATE'
_cell_angle_alpha 90
_cell_angle_beta 90
_cell_angle_gamma 120
_cell_formula_units_Z 18
_cell_length_a 30.9179(10)
_cell_length_b 30.9179(10)
_cell_length_c 35.2839(15)
_cell_measurement_reflns_used 56521
_cell_measurement_temperature 123(2)
_cell_measurement_theta_max 24.45
_cell_measurement_theta_min 1.5
_cell_volume 29209.7(18)
_computing_cell_refinement 'STOE XAREA'
_computing_data_collection 'STOE XAREA'
_computing_data_reduction 'STOE XAREA'
_computing_molecular_graphics 'DIAMOND 3.1'
_computing_publication_material 'WinGX publication routines (Farrugia, 1999)'
_computing_structure_refinement 'SHELXL-97 (Sheldrick, 1997)'
_computing_structure_solution 'SHELXD (Sheldrick, 2002'
_diffrn_ambient_temperature 123(2)
_diffrn_measured_fraction_theta_full 0.985
_diffrn_measured_fraction_theta_max 0.985
_diffrn_measurement_device_type 'STOE IPDS2'
_diffrn_measurement_method 'omega scans'
_diffrn_radiation_monochromator graphite
_diffrn_radiation_type MoK\a
_diffrn_radiation_wavelength 0.71073
_diffrn_reflns_av_R_equivalents 0.0724
_diffrn_reflns_av_unetI/netI 0.0611
_diffrn_reflns_limit_h_max 36
_diffrn_reflns_limit_h_min -36
_diffrn_reflns_limit_k_max 36
_diffrn_reflns_limit_k_min -35
_diffrn_reflns_limit_l_max 41
_diffrn_reflns_limit_l_min -41
_diffrn_reflns_number 63567
_diffrn_reflns_theta_full 24.99
_diffrn_reflns_theta_max 24.99
_diffrn_reflns_theta_min 1.32
_diffrn_standards_decay_% 0
_exptl_absorpt_coefficient_mu 0.08
_exptl_absorpt_correction_type none
_exptl_crystal_colour colourless
_exptl_crystal_density_diffrn 0.997
_exptl_crystal_description cubic
_exptl_crystal_F_000 9396
_exptl_crystal_size_max 0.35
_exptl_crystal_size_mid 0.33
_exptl_crystal_size_min 0.33
_refine_diff_density_max 0.107
_refine_diff_density_min -0.121
_refine_diff_density_rms 0.021
_refine_ls_abs_structure_details 'Flack H D (1983), Acta Cryst. A39, 876-881'
_refine_ls_abs_structure_Flack 0.3(9)
_refine_ls_extinction_method none
_refine_ls_goodness_of_fit_ref 0.752
_refine_ls_hydrogen_treatment constr
_refine_ls_matrix_type full
_refine_ls_number_parameters 411
_refine_ls_number_reflns 11252
_refine_ls_number_restraints 0
_refine_ls_restrained_S_all 0.752
_refine_ls_R_factor_all 0.0791
_refine_ls_R_factor_gt 0.0434
_refine_ls_shift/su_max 0.001
_refine_ls_shift/su_mean 0
_refine_ls_structure_factor_coef Fsqd
_refine_ls_weighting_details 'calc w=1/[\s^2^(Fo^2^)+(0.0523P)^2^+0.0000P] where P=(Fo^2^+2Fc^2^)/3'
_refine_ls_weighting_scheme calc
_refine_ls_wR_factor_gt 0.0922
_refine_ls_wR_factor_ref 0.1001
_reflns_number_gt 5650
_reflns_number_total 11252
_reflns_threshold_expression >2sigma(I)
_cod_data_source_file ja0744807rom20070619_014355.cif
_cod_data_source_block 4pet45
_cod_original_sg_symbol_H-M 'R 3 2'
_cod_database_code 4107280

loop_
_symmetry_equiv_pos_as_xyz
'x, y, z'
'-y, x-y, z'
'-x+y, -x, z'
'y, x, -z'
'x-y, -y, -z'
'-x, -x+y, -z'
'x+2/3, y+1/3, z+1/3'
'-y+2/3, x-y+1/3, z+1/3'
'-x+y+2/3, -x+1/3, z+1/3'
'y+2/3, x+1/3, -z+1/3'
'x-y+2/3, -y+1/3, -z+1/3'
'-x+2/3, -x+y+1/3, -z+1/3'
'x+1/3, y+2/3, z+2/3'
'-y+1/3, x-y+2/3, z+2/3'
'-x+y+1/3, -x+2/3, z+2/3'
'y+1/3, x+2/3, -z+2/3'
'x-y+1/3, -y+2/3, -z+2/3'
'-x+1/3, -x+y+2/3, -z+2/3'

loop_
_atom_site_label
_atom_site_type_symbol
_atom_site_fract_x
_atom_site_fract_y
_atom_site_fract_z
_atom_site_U_iso_or_equiv
_atom_site_adp_type
_atom_site_occupancy
_atom_site_symmetry_multiplicity
_atom_site_calc_flag
_atom_site_refinement_flags
C1 C 0.97887(13) 0.13402(11) 0.14389(8) 0.0969(8) Uani 1 1 d .
C2 C 0.94699(10) 0.08005(9) 0.14223(6) 0.0811(6) Uani 1 1 d .
C5 C 0.88823(10) 0.00395(10) 0.14336(6) 0.0785(7) Uani 1 1 d .
C6 C 0.89712(9) 0.05217(10) 0.14469(7) 0.0812(7) Uani 1 1 d .
H6 H 0.8735 0.0632 0.1468 0.097 Uiso 1 1 calc R
C8 C 0.79680(10) -0.04550(11) 0.15063(7) 0.0827(7) Uani 1 1 d .
C9 C 0.75231(9) -0.09769(9) 0.14935(7) 0.0836(7) Uani 1 1 d .
H9 H 0.7218 -0.0944 0.1485 0.1 Uiso 1 1 calc R
C11 C 0.73746(9) -0.11720(10) 0.08176(8) 0.0877(7) Uani 1 1 d .
C12 C 0.74145(8) -0.14505(8) 0.04797(8) 0.0848(7) Uani 1 1 d .
H12 H 0.7425 -0.1264 0.0245 0.102 Uiso 1 1 calc R
C14 C 0.83301(9) -0.10488(11) 0.04817(7) 0.0782(7) Uani 1 1 d .
C15 C 0.87675(9) -0.11155(9) 0.04722(7) 0.0765(6) Uani 1 1 d .
C18 C 0.93267(10) -0.13214(10) 0.04638(6) 0.0790(6) Uani 1 1 d .
C19 C 0.88318(9) -0.15138(9) 0.04728(6) 0.0742(6) Uani 1 1 d .
H19 H 0.8581 -0.1857 0.0478 0.089 Uiso 1 1 calc R
C21 C 0.94209(11) -0.20624(10) 0.04854(7) 0.0833(7) Uani 1 1 d .
C22 C 0.97643(9) -0.22559(10) 0.05322(7) 0.0910(7) Uani 1 1 d .
H22A H 1.0061 -0.2062 0.0369 0.109 Uiso 1 1 calc R
H22B H 0.988 -0.2209 0.0799 0.109 Uiso 1 1 calc R
C24 C 0.98415(10) -0.29753(10) 0.05440(9) 0.1093(9) Uani 1 1 d .
H24A H 0.988 -0.2972 0.0823 0.131 Uiso 1 1 calc R
H24B H 1.0177 -0.279 0.0428 0.131 Uiso 1 1 calc R
C25 C 0.95606(12) -0.35105(11) 0.03966(10) 0.1194(10) Uani 1 1 d .
H25A H 0.9463 -0.3512 0.0129 0.143 Uiso 1 1 calc R
H25B H 0.9781 -0.3657 0.0407 0.143 Uiso 1 1 calc R
C27 C 0.88933(12) -0.43142(10) 0.05079(9) 0.1137(9) Uani 1 1 d .
H27A H 0.9124 -0.4445 0.0543 0.136 Uiso 1 1 calc R
H27B H 0.8794 -0.4352 0.0238 0.136 Uiso 1 1 calc R
C28 C 0.84339(12) -0.46001(11) 0.07583(9) 0.1131(9) Uani 1 1 d .
H28A H 0.8283 -0.4964 0.0719 0.136 Uiso 1 1 calc R
H28B H 0.8524 -0.4524 0.1029 0.136 Uiso 1 1 calc R
C30 C 0.76514(14) -0.46980(14) 0.08570(12) 0.1678(15) Uani 1 1 d .
H30A H 0.7472 -0.5049 0.0778 0.252 Uiso 1 1 calc R
H30B H 0.7441 -0.4549 0.0812 0.252 Uiso 1 1 calc R
H30C H 0.7731 -0.4678 0.1127 0.252 Uiso 1 1 calc R
C31 C 0.98051(12) 0.21143(11) 0.14957(14) 0.188(2) Uani 1 1 d .
H31A H 1.0113 0.222 0.1352 0.282 Uiso 1 1 calc R
H31B H 0.9889 0.2257 0.1751 0.282 Uiso 1 1 calc R
H31C H 0.9602 0.2232 0.1367 0.282 Uiso 1 1 calc R
C32 C 0.74837(9) -0.12805(9) 0.18552(7) 0.0947(7) Uani 1 1 d .
H32 H 0.777 -0.1345 0.1856 0.114 Uiso 1 1 calc R
C33 C 0.69793(11) -0.18046(10) 0.18361(9) 0.1296(11) Uani 1 1 d .
H33A H 0.694 -0.1991 0.207 0.194 Uiso 1 1 calc R
H33B H 0.6992 -0.1996 0.1619 0.194 Uiso 1 1 calc R
H33C H 0.6695 -0.1749 0.1807 0.194 Uiso 1 1 calc R
C34 C 0.75164(12) -0.09928(10) 0.22091(7) 0.1146(9) Uani 1 1 d .
H34A H 0.7866 -0.0745 0.2259 0.172 Uiso 1 1 calc R
H34B H 0.7381 -0.1224 0.2424 0.172 Uiso 1 1 calc R
H34C H 0.7324 -0.0823 0.2174 0.172 Uiso 1 1 calc R
C35 C 0.69614(9) -0.19703(10) 0.04557(8) 0.0974(8) Uani 1 1 d .
H35A H 0.693 -0.2147 0.0697 0.117 Uiso 1 1 calc R
H35B H 0.7017 -0.2157 0.0252 0.117 Uiso 1 1 calc R
C36 C 0.64705(9) -0.19789(10) 0.03788(8) 0.0989(8) Uani 1 1 d .
H36A H 0.6203 -0.2332 0.0358 0.119 Uiso 1 1 calc R
H36B H 0.6394 -0.1836 0.0603 0.119 Uiso 1 1 calc R
C37 C 0.64453(9) -0.17183(11) 0.00459(7) 0.0979(8) Uani 1 1 d .
H37A H 0.6697 -0.136 0.0071 0.117 Uiso 1 1 calc R
H37B H 0.6112 -0.1747 0.0036 0.117 Uiso 1 1 calc R
C38 C 0.65329(10) -0.19088(10) -0.03193(8) 0.0998(8) Uani 1 1 d .
H38A H 0.6824 -0.1959 -0.0292 0.12 Uiso 1 1 calc R
H38B H 0.6237 -0.2236 -0.0381 0.12 Uiso 1 1 calc R
N3 N 0.96515(7) 0.04941(8) 0.13795(5) 0.0791(5) Uani 1 1 d .
H3 H 0.9971 0.0597 0.1352 0.095 Uiso 1 1 calc R
N4 N 0.92952(7) 0.00120(7) 0.13834(5) 0.0739(5) Uani 1 1 d .
N7 N 0.84203(8) -0.04121(7) 0.14377(5) 0.0825(5) Uani 1 1 d .
H7 H 0.8426 -0.0689 0.1392 0.099 Uiso 1 1 calc R
N10 N 0.75285(6) -0.12351(8) 0.11420(7) 0.0877(5) Uani 1 1 d .
H10 H 0.7643 -0.1444 0.1155 0.105 Uiso 1 1 calc R
N13 N 0.78698(7) -0.14784(8) 0.04945(5) 0.0862(6) Uani 1 1 d .
H13 H 0.7852 -0.1771 0.0512 0.103 Uiso 1 1 calc R
N16 N 0.92295(7) -0.06984(7) 0.04692(5) 0.0717(5) Uani 1 1 d .
H16 H 0.9283 -0.0391 0.0472 0.086 Uiso 1 1 calc R
N17 N 0.95940(7) -0.08177(7) 0.04607(5) 0.0724(5) Uani 1 1 d .
N20 N 0.96237(8) -0.15588(8) 0.04679(5) 0.0815(6) Uani 1 1 d .
H20 H 0.9951 -0.137 0.0459 0.098 Uiso 1 1 calc R
N39 N 0.66276(8) -0.15509(8) -0.06337(6) 0.0982(6) Uani 1 1 d .
H39A H 0.6423 -0.142 -0.0608 0.147 Uiso 1 1 calc R
H39B H 0.6566 -0.1713 -0.086 0.147 Uiso 1 1 calc R
H39C H 0.6952 -0.1301 -0.0626 0.147 Uiso 1 1 calc R
O1 O 1.02399(7) 0.15673(6) 0.13646(5) 0.0885(5) Uani 1 1 d .
O2 O 0.95211(6) 0.15625(6) 0.15208(7) 0.1204(7) Uani 1 1 d .
O3 O 0.79192(6) -0.00947(7) 0.15777(5) 0.0921(5) Uani 1 1 d .
O4 O 0.71620(7) -0.09227(7) 0.07835(5) 0.1046(6) Uani 1 1 d .
O5 O 0.83485(6) -0.06399(7) 0.04835(5) 0.0862(5) Uani 1 1 d .
O6 O 0.89627(7) -0.23528(7) 0.04755(5) 0.1007(5) Uani 1 1 d .
O23 O 0.95473(6) -0.27518(6) 0.04407(5) 0.0951(5) Uani 1 1 d .
O26 O 0.91333(7) -0.37980(7) 0.06164(5) 0.0985(5) Uani 1 1 d .
O29 O 0.80951(8) -0.44382(7) 0.06477(5) 0.1110(6) Uani 1 1 d .

loop_
_atom_site_aniso_label
_atom_site_aniso_U_11
_atom_site_aniso_U_22
_atom_site_aniso_U_33
_atom_site_aniso_U_23
_atom_site_aniso_U_13
_atom_site_aniso_U_12
C1 0.093(2) 0.083(2) 0.114(2) 0.0052(15) -0.0006(17) 0.0426(19)
C2 0.091(2) 0.0817(18) 0.0869(17) -0.0020(13) 0.0022(14) 0.0553(18)
C5 0.0886(19) 0.089(2) 0.0718(16) -0.0070(13) 0.0012(13) 0.0550(17)
C6 0.0595(16) 0.0764(17) 0.1020(19) -0.0024(14) 0.0002(13) 0.0296(14)
C8 0.095(2) 0.100(2) 0.0688(16) 0.0085(14) 0.0115(14) 0.0606(18)
C9 0.0691(16) 0.0731(16) 0.1034(19) -0.0017(15) 0.0160(13) 0.0316(14)
C11 0.0606(15) 0.102(2) 0.094(2) 0.0063(16) -0.0089(14) 0.0360(14)
C12 0.0661(15) 0.0717(16) 0.108(2) -0.0084(14) -0.0199(14) 0.0282(13)
C14 0.0642(16) 0.0757(18) 0.0825(18) -0.0038(14) 0.0010(12) 0.0258(16)
C15 0.0672(16) 0.0737(17) 0.0843(17) -0.0036(13) 0.0057(12) 0.0320(15)
C18 0.0861(19) 0.0843(18) 0.0813(15) -0.0013(13) -0.0074(14) 0.0537(18)
C19 0.0808(18) 0.0652(15) 0.0823(16) -0.0014(12) 0.0000(12) 0.0407(14)
C21 0.0701(17) 0.0726(19) 0.098(2) -0.0089(14) -0.0023(14) 0.0287(15)
C22 0.0864(18) 0.094(2) 0.0920(18) -0.0028(15) -0.0143(14) 0.0450(16)
C24 0.102(2) 0.0786(19) 0.171(3) 0.0088(18) -0.0093(19) 0.0626(17)
C25 0.120(2) 0.093(2) 0.172(3) 0.013(2) 0.021(2) 0.074(2)
C27 0.138(3) 0.079(2) 0.125(2) -0.0071(17) -0.014(2) 0.0553(19)
C28 0.111(2) 0.0868(19) 0.127(2) 0.0261(17) -0.002(2) 0.0392(19)
C30 0.114(3) 0.146(3) 0.233(4) 0.063(3) 0.029(3) 0.057(3)
C31 0.099(2) 0.062(2) 0.404(7) -0.026(3) -0.007(3) 0.0409(17)
C32 0.0836(17) 0.0832(17) 0.0961(18) 0.0022(16) 0.0132(14) 0.0259(15)
C33 0.096(2) 0.0815(19) 0.173(3) 0.0053(19) 0.042(2) 0.0151(16)
C34 0.146(3) 0.0903(19) 0.0951(19) -0.0021(16) 0.0164(18) 0.0495(19)
C35 0.0812(17) 0.0871(19) 0.114(2) 0.0111(15) -0.0120(15) 0.0347(15)
C36 0.0785(17) 0.101(2) 0.104(2) -0.0013(16) -0.0076(15) 0.0348(15)
C37 0.0821(17) 0.113(2) 0.0906(19) 0.0128(17) 0.0025(14) 0.0427(16)
C38 0.0851(18) 0.0918(19) 0.114(2) 0.0257(17) 0.0070(16) 0.0380(15)
N3 0.0689(13) 0.0923(16) 0.0837(12) -0.0026(11) 0.0059(10) 0.0459(13)
N4 0.0614(12) 0.0640(13) 0.0867(13) 0.0073(10) 0.0078(10) 0.0243(11)
N7 0.0794(15) 0.0550(12) 0.1053(15) -0.0058(10) 0.0011(12) 0.0278(12)
N10 0.0640(12) 0.0904(14) 0.1097(16) -0.0046(14) 0.0020(11) 0.0393(11)
N13 0.0719(14) 0.0801(14) 0.1036(16) -0.0022(11) -0.0007(11) 0.0358(12)
N16 0.0793(14) 0.0643(12) 0.0783(13) -0.0046(10) -0.0069(10) 0.0411(12)
N17 0.0686(13) 0.0682(13) 0.0778(11) -0.0049(9) 0.0005(10) 0.0322(11)
N20 0.0870(14) 0.0742(15) 0.0745(13) -0.0129(11) 0.0055(11) 0.0337(12)
N39 0.0939(15) 0.1053(16) 0.1030(15) 0.0099(13) -0.0102(12) 0.0555(13)
O1 0.0753(12) 0.0788(11) 0.1073(13) -0.0050(9) -0.0055(10) 0.0353(10)
O2 0.0693(11) 0.0691(11) 0.225(2) -0.0188(12) -0.0176(12) 0.0362(10)
O3 0.0697(10) 0.0861(12) 0.1248(14) -0.0038(10) 0.0060(9) 0.0422(10)
O4 0.0830(12) 0.1087(14) 0.1299(15) 0.0000(11) 0.0016(10) 0.0538(11)
O5 0.0761(11) 0.0761(12) 0.1133(13) 0.0016(9) 0.0031(9) 0.0432(10)
O6 0.0954(14) 0.0900(13) 0.1224(14) -0.0065(10) -0.0054(11) 0.0506(12)
O23 0.0937(12) 0.0764(11) 0.1140(13) -0.0095(10) -0.0024(10) 0.0415(10)
O26 0.1193(15) 0.0806(12) 0.1051(13) 0.0101(10) 0.0096(11) 0.0572(11)
O29 0.1232(16) 0.0877(13) 0.1101(13) 0.0318(10) 0.0021(12) 0.0436(13)

loop_
_atom_type_symbol
_atom_type_description
_atom_type_scat_dispersion_real
_atom_type_scat_dispersion_imag
_atom_type_scat_source
C C 0.0033 0.0016 'International Tables Vol C Tables 4.2.6.8 and 6.1.1.4'
H H 0 0 'International Tables Vol C Tables 4.2.6.8 and 6.1.1.4'
F F 0.0171 0.0103 'International Tables Vol C Tables 4.2.6.8 and 6.1.1.4'
N N 0.0061 0.0033 'International Tables Vol C Tables 4.2.6.8 and 6.1.1.4'
O O 0.0106 0.006 'International Tables Vol C Tables 4.2.6.8 and 6.1.1.4'

loop_
_geom_angle_atom_site_label_1
_geom_angle_atom_site_label_2
_geom_angle_atom_site_label_3
_geom_angle
O1 C1 O2 124.3(2)
O1 C1 C2 124.6(3)
O2 C1 C2 111.0(3)
N3 C2 C6 108.0(2)
N3 C2 C1 122.5(3)
C6 C2 C1 129.5(2)
N4 C5 C6 113.3(2)
N4 C5 N7 117.8(2)
C6 C5 N7 128.8(2)
C2 C6 C5 103.7(2)
C2 C6 H6 128.1
C5 C6 H6 128.1
O3 C8 N7 122.5(3)
O3 C8 C9 121.2(2)
N7 C8 C9 116.2(2)
N10 C9 C8 110.61(19)
N10 C9 C32 112.4(2)
C8 C9 C32 112.1(2)
N10 C9 H9 107.1
C8 C9 H9 107.1
C32 C9 H9 107.1
O4 C11 N10 121.9(3)
O4 C11 C12 119.7(3)
N10 C11 C12 118.2(3)
N13 C12 C11 111.3(2)
N13 C12 C35 110.3(2)
C11 C12 C35 110.6(2)
N13 C12 H12 108.2
C11 C12 H12 108.2
C35 C12 H12 108.2
O5 C14 N13 118.8(2)
O5 C14 C15 124.7(2)
N13 C14 C15 116.4(2)
C19 C15 N16 107.6(2)
C19 C15 C14 134.4(2)
N16 C15 C14 118.1(2)
C19 C18 N17 114.7(2)
C19 C18 N20 131.0(2)
N17 C18 N20 114.3(2)
C18 C19 C15 104.7(2)
C18 C19 H19 127.7
C15 C19 H19 127.7
O6 C21 N20 122.2(2)
O6 C21 C22 120.3(2)
N20 C21 C22 117.4(2)
O23 C22 C21 112.4(2)
O23 C22 H22A 109.1
C21 C22 H22A 109.1
O23 C22 H22B 109.1
C21 C22 H22B 109.1
H22A C22 H22B 107.9
O23 C24 C25 106.3(2)
O23 C24 H24A 110.5
C25 C24 H24A 110.5
O23 C24 H24B 110.5
C25 C24 H24B 110.5
H24A C24 H24B 108.7
O26 C25 C24 110.1(2)
O26 C25 H25A 109.6
C24 C25 H25A 109.6
O26 C25 H25B 109.6
C24 C25 H25B 109.6
H25A C25 H25B 108.1
O26 C27 C28 107.7(2)
O26 C27 H27A 110.2
C28 C27 H27A 110.2
O26 C27 H27B 110.2
C28 C27 H27B 110.2
H27A C27 H27B 108.5
O29 C28 C27 105.9(2)
O29 C28 H28A 110.6
C27 C28 H28A 110.6
O29 C28 H28B 110.6
C27 C28 H28B 110.6
H28A C28 H28B 108.7
O29 C30 H30A 109.5
O29 C30 H30B 109.5
H30A C30 H30B 109.5
O29 C30 H30C 109.5
H30A C30 H30C 109.5
H30B C30 H30C 109.5
O2 C31 H31A 109.5
O2 C31 H31B 109.5
H31A C31 H31B 109.5
O2 C31 H31C 109.5
H31A C31 H31C 109.5
H31B C31 H31C 109.5
C34 C32 C9 111.3(2)
C34 C32 C33 112.2(2)
C9 C32 C33 108.7(2)
C34 C32 H32 108.2
C9 C32 H32 108.2
C33 C32 H32 108.2
C32 C33 H33A 109.5
C32 C33 H33B 109.5
H33A C33 H33B 109.5
C32 C33 H33C 109.5
H33A C33 H33C 109.5
H33B C33 H33C 109.5
C32 C34 H34A 109.5
C32 C34 H34B 109.5
H34A C34 H34B 109.5
C32 C34 H34C 109.5
H34A C34 H34C 109.5
H34B C34 H34C 109.5
C12 C35 C36 114.3(2)
C12 C35 H35A 108.7
C36 C35 H35A 108.7
C12 C35 H35B 108.7
C36 C35 H35B 108.7
H35A C35 H35B 107.6
C37 C36 C35 117.6(2)
C37 C36 H36A 107.9
C35 C36 H36A 107.9
C37 C36 H36B 107.9
C35 C36 H36B 107.9
H36A C36 H36B 107.2
C36 C37 C38 114.1(3)
C36 C37 H37A 108.7
C38 C37 H37A 108.7
C36 C37 H37B 108.7
C38 C37 H37B 108.7
H37A C37 H37B 107.6
N39 C38 C37 110.9(2)
N39 C38 H38A 109.5
C37 C38 H38A 109.5
N39 C38 H38B 109.5
C37 C38 H38B 109.5
H38A C38 H38B 108.1
C2 N3 N4 112.73(19)
C2 N3 H3 123.6
N4 N3 H3 123.6
C5 N4 N3 102.2(2)
C8 N7 C5 125.5(2)
C8 N7 H7 117.2
C5 N7 H7 117.2
C11 N10 C9 123.9(2)
C11 N10 H10 118.1
C9 N10 H10 118.1
C14 N13 C12 120.3(2)
C14 N13 H13 119.8
C12 N13 H13 119.8
N17 N16 C15 111.36(18)
N17 N16 H16 124.3
C15 N16 H16 124.3
C18 N17 N16 101.65(18)
C21 N20 C18 122.7(2)
C21 N20 H20 118.6
C18 N20 H20 118.6
C38 N39 H39A 109.5
C38 N39 H39B 109.5
H39A N39 H39B 109.5
C38 N39 H39C 109.5
H39A N39 H39C 109.5
H39B N39 H39C 109.5
C1 O2 C31 114.5(2)
C22 O23 C24 113.87(19)
C25 O26 C27 110.9(2)
C30 O29 C28 109.6(2)

loop_
_geom_bond_atom_site_label_1
_geom_bond_atom_site_label_2
_geom_bond_distance
C1 O1 1.236(3)
C1 O2 1.345(3)
C1 C2 1.454(3)
C2 N3 1.329(3)
C2 C6 1.341(3)
C5 N4 1.333(3)
C5 C6 1.375(3)
C5 N7 1.413(3)
C6 H6 0.95
C8 O3 1.223(3)
C8 N7 1.359(3)
C8 C9 1.510(3)
C9 N10 1.480(3)
C9 C32 1.552(3)
C9 H9 1
C11 O4 1.244(3)
C11 N10 1.291(3)
C11 C12 1.512(3)
C12 N13 1.454(3)
C12 C35 1.517(3)
C12 H12 1
C14 O5 1.237(3)
C14 N13 1.379(3)
C14 C15 1.467(3)
C15 C19 1.342(3)
C15 N16 1.365(3)
C18 C19 1.336(3)
C18 N17 1.349(3)
C18 N20 1.434(3)
C19 H19 0.95
C21 O6 1.242(3)
C21 N20 1.358(3)
C21 C22 1.466(3)
C22 O23 1.370(3)
C22 H22A 0.99
C22 H22B 0.99
C24 O23 1.437(3)
C24 C25 1.525(4)
C24 H24A 0.99
C24 H24B 0.99
C25 O26 1.401(3)
C25 H25A 0.99
C25 H25B 0.99
C27 O26 1.435(3)
C27 C28 1.524(4)
C27 H27A 0.99
C27 H27B 0.99
C28 O29 1.423(3)
C28 H28A 0.99
C28 H28B 0.99
C30 O29 1.404(4)
C30 H30A 0.98
C30 H30B 0.98
C30 H30C 0.98
C31 O2 1.480(3)
C31 H31A 0.98
C31 H31B 0.98
C31 H31C 0.98
C32 C34 1.507(3)
C32 C33 1.592(3)
C32 H32 1
C33 H33A 0.98
C33 H33B 0.98
C33 H33C 0.98
C34 H34A 0.98
C34 H34B 0.98
C34 H34C 0.98
C35 C36 1.529(3)
C35 H35A 0.99
C35 H35B 0.99
C36 C37 1.448(3)
C36 H36A 0.99
C36 H36B 0.99
C37 C38 1.497(3)
C37 H37A 0.99
C37 H37B 0.99
C38 N39 1.489(3)
C38 H38A 0.99
C38 H38B 0.99
N3 N4 1.339(2)
N3 H3 0.88
N7 H7 0.88
N10 H10 0.88
N13 H13 0.88
N16 N17 1.350(2)
N16 H16 0.88
N20 H20 0.88
N39 H39A 0.91
N39 H39B 0.91
N39 H39C 0.91

loop_
_geom_hbond_atom_site_label_D
_geom_hbond_atom_site_label_H
_geom_hbond_atom_site_label_A
_geom_hbond_distance_DH
_geom_hbond_distance_HA
_geom_hbond_distance_DA
_geom_hbond_angle_DHA
_geom_hbond_site_symmetry_A
N3 H3 N4 0.88 2.16 3.021(3) 165.8 3_765
N16 H16 N17 0.88 2.15 3.017(2) 167 3_765
N7 H7 O1 0.88 1.99 2.861(3) 172.2 2_645
N10 H10 O1 0.88 2.4 3.051(3) 131.2 2_645
N20 H20 O5 0.88 1.85 2.724(3) 174 2_645
N39 H39C O6 0.91 1.95 2.787(3) 151.3 4_645
N39 H39C O23 0.91 2.39 3.026(3) 126.5 4_645
N39 H39A O26 0.91 2.14 2.999(3) 157.9 4_645
N39 H39A O29 0.91 2.32 2.907(3) 122.4 4_645

loop_
_geom_torsion_atom_site_label_1
_geom_torsion_atom_site_label_2
_geom_torsion_atom_site_label_3
_geom_torsion_atom_site_label_4
_geom_torsion
O1 C1 C2 N3 10.3(4)
O2 C1 C2 N3 -173.9(2)
O1 C1 C2 C6 -170.1(3)
O2 C1 C2 C6 5.7(4)
N3 C2 C6 C5 2.7(3)
C1 C2 C6 C5 -176.8(2)
N4 C5 C6 C2 -3.2(3)
N7 C5 C6 C2 -178.0(2)
O3 C8 C9 N10 130.7(2)
N7 C8 C9 N10 -49.9(3)
O3 C8 C9 C32 -103.0(3)
N7 C8 C9 C32 76.4(3)
O4 C11 C12 N13 148.2(2)
N10 C11 C12 N13 -37.4(3)
O4 C11 C12 C35 -88.7(3)
N10 C11 C12 C35 85.7(3)
O5 C14 C15 C19 179.2(3)
N13 C14 C15 C19 0.0(4)
O5 C14 C15 N16 0.8(4)
N13 C14 C15 N16 -178.38(19)
N17 C18 C19 C15 0.6(3)
N20 C18 C19 C15 178.5(2)
N16 C15 C19 C18 -1.0(3)
C14 C15 C19 C18 -179.5(3)
O6 C21 C22 O23 19.6(4)
N20 C21 C22 O23 -162.8(2)
O23 C24 C25 O26 -72.3(3)
O26 C27 C28 O29 68.3(3)
N10 C9 C32 C34 175.9(2)
C8 C9 C32 C34 50.6(3)
N10 C9 C32 C33 -60.0(3)
C8 C9 C32 C33 174.7(2)
N13 C12 C35 C36 -171.2(2)
C11 C12 C35 C36 65.2(3)
C12 C35 C36 C37 55.6(4)
C35 C36 C37 C38 60.1(3)
C36 C37 C38 N39 -165.8(2)
C6 C2 N3 N4 -1.6(3)
C1 C2 N3 N4 178.0(2)
C6 C5 N4 N3 2.2(3)
N7 C5 N4 N3 177.69(18)
C2 N3 N4 C5 -0.4(2)
O3 C8 N7 C5 -0.9(4)
C9 C8 N7 C5 179.6(2)
N4 C5 N7 C8 176.1(2)
C6 C5 N7 C8 -9.2(4)
O4 C11 N10 C9 -7.3(4)
C12 C11 N10 C9 178.4(2)
C8 C9 N10 C11 -80.9(3)
C32 C9 N10 C11 153.0(2)
O5 C14 N13 C12 4.8(4)
C15 C14 N13 C12 -176.0(2)
C11 C12 N13 C14 -62.8(3)
C35 C12 N13 C14 174.0(2)
C19 C15 N16 N17 1.1(3)
C14 C15 N16 N17 179.94(19)
C19 C18 N17 N16 0.1(2)
N20 C18 N17 N16 -178.18(17)
C15 N16 N17 C18 -0.7(2)
O6 C21 N20 C18 4.5(4)
C22 C21 N20 C18 -173.1(2)
C19 C18 N20 C21 -0.4(3)
N17 C18 N20 C21 177.5(2)
O1 C1 O2 C31 3.2(4)
C2 C1 O2 C31 -172.7(3)
C21 C22 O23 C24 -169.9(2)
C25 C24 O23 C22 -176.1(2)
C24 C25 O26 C27 -173.8(2)
C28 C27 O26 C25 -179.9(2)
C27 C28 O29 C30 178.0(3)
